data_4331953
loop_
_publ_author_name
'Chen, Wanzhi'
'Liu, Fenghui'
'Xu, Duanjun'
'Matsumoto, Kazuko'
'Kishi, Shinobu'
'Kato, Masako'

_publ_section_title
;
 Luminescent Amidate-Bridged One-Dimensional
 Platinum(II)&#x2212;Thallium(I) Coordination Polymers Assembled via
 Metallophilic Attraction
;
_journal_issue 14
_journal_name_full 'Inorganic Chemistry'
_journal_page_first 5552
_journal_page_last 5560
_journal_paper_doi 10.1021/ic051932c
_journal_volume 45
_journal_year 2006
_chemical_formula_sum 'C23 H60 F12 N8 O6 P2 Pt2 Tl2'
_chemical_formula_weight 1633.65
_chemical_name_systematic
; 
 ? 
;
_space_group_IT_number 144
_symmetry_cell_setting trigonal
_symmetry_space_group_name_Hall 'P 31'
_symmetry_space_group_name_H-M 'P 31'
_atom_sites_solution_hydrogens geom
_atom_sites_solution_primary direct
_atom_sites_solution_secondary difmap
_audit_creation_method SHELXL-97
_cell_angle_alpha 90.00
_cell_angle_beta 90.00
_cell_angle_gamma 120.00
_cell_formula_units_Z 3
_cell_length_a 11.3972(18)
_cell_length_b 11.3972(18)
_cell_length_c 30.955(9)
_cell_measurement_temperature 153(2)
_cell_volume 3482.2(13)
_computing_cell_refinement 'Bruker SMART'
_computing_data_collection 'Bruker SMART'
_computing_data_reduction 'Bruker SAINT'
_computing_molecular_graphics 'Bruker SHELXTL'
_computing_publication_material 'Bruker SHELXTL'
_computing_structure_refinement 'SHELXL-97 (Sheldrick, 1997)'
_computing_structure_solution 'SHELXS-97 (Sheldrick, 1990)'
_diffrn_ambient_temperature 153(2)
_diffrn_measured_fraction_theta_full 1.000
_diffrn_measured_fraction_theta_max 1.000
_diffrn_measurement_device_type 'CCD area detector'
_diffrn_measurement_method 'phi and omega scans'
_diffrn_radiation_monochromator graphite
_diffrn_radiation_source 'fine-focus sealed tube'
_diffrn_radiation_type MoK\a
_diffrn_radiation_wavelength 0.71073
_diffrn_reflns_av_R_equivalents 0.0592
_diffrn_reflns_av_sigmaI/netI 0.0507
_diffrn_reflns_limit_h_max 14
_diffrn_reflns_limit_h_min -13
_diffrn_reflns_limit_k_max 13
_diffrn_reflns_limit_k_min -14
_diffrn_reflns_limit_l_max 38
_diffrn_reflns_limit_l_min -28
_diffrn_reflns_number 19933
_diffrn_reflns_theta_full 26.24
_diffrn_reflns_theta_max 26.24
_diffrn_reflns_theta_min 1.97
_exptl_absorpt_coefficient_mu 13.086
_exptl_absorpt_correction_T_max 0.2286
_exptl_absorpt_correction_T_min 0.1320
_exptl_absorpt_correction_type multi-scan
_exptl_absorpt_process_details sadabs
_exptl_crystal_colour yellow
_exptl_crystal_density_diffrn 2.337
_exptl_crystal_density_method 'not measured'
_exptl_crystal_description prism
_exptl_crystal_F_000 2274
_exptl_crystal_size_max 0.26
_exptl_crystal_size_mid 0.16
_exptl_crystal_size_min 0.16
_refine_diff_density_max 1.152
_refine_diff_density_min -1.152
_refine_diff_density_rms 0.167
_refine_ls_abs_structure_details 'Flack H D (1983), Acta Cryst. A39, 876-881'
_refine_ls_abs_structure_Flack -0.016(8)
_refine_ls_extinction_method none
_refine_ls_goodness_of_fit_ref 1.005
_refine_ls_hydrogen_treatment constr
_refine_ls_matrix_type full
_refine_ls_number_parameters 504
_refine_ls_number_reflns 7981
_refine_ls_number_restraints 1
_refine_ls_restrained_S_all 1.005
_refine_ls_R_factor_all 0.0335
_refine_ls_R_factor_gt 0.0304
_refine_ls_shift/su_max 0.002
_refine_ls_shift/su_mean 0.000
_refine_ls_structure_factor_coef Fsqd
_refine_ls_weighting_details 'calc w=1/[\s^2^(Fo^2^)+(0.0327P)^2^+0.0000P] where P=(Fo^2^+2Fc^2^)/3'
_refine_ls_weighting_scheme calc
_refine_ls_wR_factor_gt 0.0645
_refine_ls_wR_factor_ref 0.0654
_reflns_number_gt 7513
_reflns_number_total 7981
_reflns_threshold_expression >2sigma(I)
_cod_data_source_file ic051932csup1.cif
_cod_data_source_block pttl31
_cod_depositor_comments
;
The following automatic conversions were performed:

'_symmetry_cell_setting' value 'Trigonal' changed to 'trigonal'
according to /home/saulius/struct/CIF-dictionaries/cif_core.dic
dictionary named 'cif_core.dic' version 2.4.2 from 2011-04-26.

Automatic conversion script
Id: cif_fix_values 1891 2012-01-12 08:04:46Z andrius 
;
_cod_original_cell_volume 3482.3(13)
_cod_original_sg_symbol_H-M P3(1)
_cod_database_code 4331953

loop_
_symmetry_equiv_pos_as_xyz
'x, y, z'
'-y, x-y, z+1/3'
'-x+y, -x, z+2/3'

loop_
_atom_site_label
_atom_site_type_symbol
_atom_site_fract_x
_atom_site_fract_y
_atom_site_fract_z
_atom_site_U_iso_or_equiv
_atom_site_adp_type
_atom_site_occupancy
_atom_site_symmetry_multiplicity
_atom_site_calc_flag
_atom_site_refinement_flags
Pt1 Pt 0.08828(4) 0.38021(4) 0.613927(11) 0.02142(9) Uani 1 1 d .
Pt2 Pt 0.11830(3) 0.88857(4) 0.602670(11) 0.01787(8) Uani 1 1 d .
Tl1 Tl 0.19861(4) 0.67880(4) 0.607849(13) 0.02508(9) Uani 1 1 d .
Tl2 Tl 0.01690(4) 1.08681(4) 0.608971(14) 0.02910(10) Uani 1 1 d .
P1 P 0.3503(3) 0.8905(3) 0.46712(10) 0.0386(7) Uani 1 1 d .
P2 P 0.6315(3) 0.9978(3) 0.65770(10) 0.0388(7) Uani 1 1 d .
F1 F 0.2424(11) 0.7646(9) 0.4940(3) 0.086(3) Uani 1 1 d .
F2 F 0.4389(10) 0.9475(12) 0.5089(3) 0.089(3) Uani 1 1 d .
F3 F 0.4240(9) 0.8081(10) 0.4543(3) 0.072(3) Uani 1 1 d .
F4 F 0.4526(9) 1.0133(9) 0.4401(3) 0.084(3) Uani 1 1 d .
F5 F 0.2598(9) 0.8335(10) 0.4249(3) 0.071(2) Uani 1 1 d .
F6 F 0.2739(8) 0.9708(7) 0.4798(2) 0.055(2) Uani 1 1 d .
F7 F 0.7100(9) 1.0457(10) 0.6136(3) 0.079(3) Uani 1 1 d .
F8 F 0.5068(11) 0.9818(17) 0.6359(4) 0.133(6) Uani 1 1 d .
F9 F 0.681(2) 1.1447(12) 0.6675(5) 0.191(9) Uani 1 1 d .
F10 F 0.5536(11) 0.9519(11) 0.7017(3) 0.091(3) Uani 1 1 d .
F11 F 0.7612(15) 1.011(2) 0.6781(4) 0.180(8) Uani 1 1 d .
F12 F 0.5890(19) 0.8500(12) 0.6480(5) 0.161(7) Uani 1 1 d .
O1 O 0.0049(7) 0.5477(7) 0.5507(2) 0.0273(16) Uani 1 1 d .
O2 O 0.0126(7) 0.6322(7) 0.6655(2) 0.0269(16) Uani 1 1 d .
O3 O 0.2078(9) 1.1494(7) 0.6636(3) 0.043(2) Uani 1 1 d .
O4 O 0.2192(9) 0.2321(8) 0.5579(2) 0.038(2) Uani 1 1 d .
O5 O 0.7854(10) 0.8151(11) 0.5546(3) 0.063(3) Uani 1 1 d .
O6 O 0.3305(12) 0.6442(10) 0.6959(3) 0.078(4) Uani 1 1 d .
H6A H 0.4087 0.7033 0.6871 0.118 Uiso 1 1 d R
H6B H 0.3017 0.6837 0.7125 0.118 Uiso 1 1 d R
N1 N -0.0863(9) 0.3505(8) 0.5879(3) 0.0278(19) Uani 1 1 d .
H1 H -0.1622 0.2776 0.5954 0.033 Uiso 1 1 calc R
N2 N 0.0077(10) 0.3716(9) 0.6743(3) 0.033(2) Uani 1 1 d .
H2A H -0.0077 0.4421 0.6775 0.049 Uiso 1 1 calc R
H2B H 0.0670 0.3768 0.6949 0.049 Uiso 1 1 calc R
H2C H -0.0717 0.2921 0.6772 0.049 Uiso 1 1 calc R
N3 N 0.2691(9) 0.4120(9) 0.6402(3) 0.033(2) Uani 1 1 d .
H3A H 0.2562 0.3339 0.6525 0.050 Uiso 1 1 calc R
H3B H 0.2980 0.4781 0.6606 0.050 Uiso 1 1 calc R
H3C H 0.3326 0.4378 0.6190 0.050 Uiso 1 1 calc R
N4 N 0.1573(10) 0.3902(9) 0.5535(3) 0.030(2) Uani 1 1 d .
H4 H 0.1563 0.4518 0.5367 0.036 Uiso 1 1 calc R
N5 N -0.0616(8) 0.7484(8) 0.6264(3) 0.0237(18) Uani 1 1 d .
H5 H -0.1343 0.7470 0.6161 0.028 Uiso 1 1 calc R
N6 N 0.1832(8) 0.9415(8) 0.6634(2) 0.0211(17) Uani 1 1 d .
H6 H 0.1902 0.8810 0.6791 0.025 Uiso 1 1 calc R
N7 N 0.3021(9) 1.0380(8) 0.5795(3) 0.0276(19) Uani 1 1 d .
H7A H 0.2930 1.1076 0.5690 0.041 Uiso 1 1 calc R
H7B H 0.3306 1.0037 0.5581 0.041 Uiso 1 1 calc R
H7C H 0.3640 1.0688 0.6013 0.041 Uiso 1 1 calc R
N8 N 0.0441(8) 0.8247(9) 0.5419(3) 0.0251(18) Uani 1 1 d .
H8A H 0.0302 0.7397 0.5376 0.038 Uiso 1 1 calc R
H8B H 0.1048 0.8821 0.5221 0.038 Uiso 1 1 calc R
H8C H -0.0357 0.8239 0.5388 0.038 Uiso 1 1 calc R
C1 C -0.0926(10) 0.4351(10) 0.5600(3) 0.022(2) Uani 1 1 d .
C2 C -0.2296(10) 0.3861(10) 0.5354(3) 0.026(2) Uani 1 1 d .
C3 C -0.3488(11) 0.2799(12) 0.5586(4) 0.038(3) Uani 1 1 d .
H3D H -0.3550 0.3137 0.5871 0.058 Uiso 1 1 calc R
H3E H -0.3394 0.1995 0.5620 0.058 Uiso 1 1 calc R
H3F H -0.4310 0.2560 0.5421 0.058 Uiso 1 1 calc R
C4 C -0.2102(14) 0.3333(13) 0.4913(4) 0.049(3) Uani 1 1 d .
H4A H -0.2036 0.2517 0.4959 0.074 Uiso 1 1 calc R
H4B H -0.1269 0.4033 0.4776 0.074 Uiso 1 1 calc R
H4C H -0.2877 0.3116 0.4726 0.074 Uiso 1 1 calc R
C5 C -0.2453(12) 0.5085(12) 0.5260(4) 0.042(3) Uani 1 1 d .
H5A H -0.3183 0.4836 0.5049 0.062 Uiso 1 1 calc R
H5B H -0.1603 0.5818 0.5142 0.062 Uiso 1 1 calc R
H5C H -0.2675 0.5391 0.5528 0.062 Uiso 1 1 calc R
C6 C -0.0795(10) 0.6574(10) 0.6564(3) 0.023(2) Uani 1 1 d .
C7 C -0.2105(11) 0.5927(11) 0.6820(4) 0.031(2) Uani 1 1 d .
C8 C -0.3324(14) 0.5823(17) 0.6565(6) 0.071(5) Uani 1 1 d .
H8D H -0.3548 0.5186 0.6325 0.106 Uiso 1 1 calc R
H8E H -0.3088 0.6718 0.6451 0.106 Uiso 1 1 calc R
H8F H -0.4108 0.5501 0.6757 0.106 Uiso 1 1 calc R
C9 C -0.2433(13) 0.4548(13) 0.6984(5) 0.050(3) Uani 1 1 d .
H9A H -0.2633 0.3932 0.6739 0.074 Uiso 1 1 calc R
H9B H -0.3224 0.4191 0.7175 0.074 Uiso 1 1 calc R
H9C H -0.1656 0.4627 0.7145 0.074 Uiso 1 1 calc R
C10 C -0.1839(17) 0.6888(17) 0.7208(5) 0.080(5) Uani 1 1 d .
H10A H -0.2627 0.6490 0.7400 0.119 Uiso 1 1 calc R
H10B H -0.1682 0.7766 0.7102 0.119 Uiso 1 1 calc R
H10C H -0.1039 0.7017 0.7367 0.119 Uiso 1 1 calc R
C11 C 0.2169(10) 1.0589(10) 0.6826(3) 0.026(2) Uani 1 1 d .
C12 C 0.2611(11) 1.0792(11) 0.7299(3) 0.031(2) Uani 1 1 d .
C13 C 0.2754(16) 0.9640(16) 0.7480(4) 0.062(4) Uani 1 1 d .
H13A H 0.1902 0.8786 0.7441 0.093 Uiso 1 1 calc R
H13B H 0.2970 0.9794 0.7789 0.093 Uiso 1 1 calc R
H13C H 0.3484 0.9592 0.7328 0.093 Uiso 1 1 calc R
C14 C 0.1575(18) 1.0968(19) 0.7557(5) 0.073(5) Uani 1 1 d .
H14A H 0.0694 1.0134 0.7542 0.109 Uiso 1 1 calc R
H14B H 0.1496 1.1721 0.7437 0.109 Uiso 1 1 calc R
H14C H 0.1868 1.1163 0.7859 0.109 Uiso 1 1 calc R
C15 C 0.3980(15) 1.2093(17) 0.7313(5) 0.082(6) Uani 1 1 d .
H15A H 0.4341 1.2243 0.7608 0.123 Uiso 1 1 calc R
H15B H 0.3870 1.2858 0.7224 0.123 Uiso 1 1 calc R
H15C H 0.4609 1.2014 0.7116 0.123 Uiso 1 1 calc R
C16 C 0.2043(11) 0.3157(10) 0.5358(3) 0.026(2) Uani 1 1 d .
C17 C 0.2347(10) 0.3270(10) 0.4880(3) 0.025(2) Uani 1 1 d .
C18 C 0.1326(13) 0.1908(12) 0.4681(4) 0.045(3) Uani 1 1 d .
H18A H 0.1408 0.1181 0.4821 0.068 Uiso 1 1 calc R
H18B H 0.1509 0.1918 0.4371 0.068 Uiso 1 1 calc R
H18C H 0.0406 0.1751 0.4723 0.068 Uiso 1 1 calc R
C19 C 0.3812(12) 0.3556(14) 0.4824(4) 0.047(3) Uani 1 1 d .
H19A H 0.4446 0.4467 0.4931 0.071 Uiso 1 1 calc R
H19B H 0.3989 0.3496 0.4518 0.071 Uiso 1 1 calc R
H19C H 0.3931 0.2887 0.4988 0.071 Uiso 1 1 calc R
C20 C 0.2214(14) 0.4372(12) 0.4648(4) 0.046(3) Uani 1 1 d .
H20A H 0.1314 0.4252 0.4703 0.070 Uiso 1 1 calc R
H20B H 0.2334 0.4312 0.4337 0.070 Uiso 1 1 calc R
H20C H 0.2908 0.5261 0.4755 0.070 Uiso 1 1 calc R
C21 C 0.5476(15) 0.7287(16) 0.5494(6) 0.074(5) Uani 1 1 d .
H21A H 0.5431 0.6510 0.5645 0.111 Uiso 1 1 calc R
H21B H 0.4972 0.6983 0.5222 0.111 Uiso 1 1 calc R
H21C H 0.5077 0.7701 0.5676 0.111 Uiso 1 1 calc R
C22 C 0.6951(12) 0.8327(13) 0.5399(4) 0.036(3) Uani 1 1 d .
C23 C 0.7322(15) 0.9572(15) 0.5141(5) 0.060(4) Uani 1 1 d .
H23A H 0.7148 1.0192 0.5313 0.090 Uiso 1 1 calc R
H23B H 0.6776 0.9322 0.4877 0.090 Uiso 1 1 calc R
H23C H 0.8285 1.0018 0.5065 0.090 Uiso 1 1 calc R

loop_
_atom_site_aniso_label
_atom_site_aniso_U_11
_atom_site_aniso_U_22
_atom_site_aniso_U_33
_atom_site_aniso_U_23
_atom_site_aniso_U_13
_atom_site_aniso_U_12
Pt1 0.0278(2) 0.01865(18) 0.0208(2) -0.00062(15) -0.00350(15) 0.01384(17)
Pt2 0.02044(18) 0.01653(17) 0.01763(18) 0.00166(13) 0.00164(14) 0.00999(15)
Tl1 0.02369(19) 0.02029(18) 0.0331(2) 0.00002(15) -0.00023(15) 0.01238(16)
Tl2 0.0284(2) 0.0214(2) 0.0403(3) -0.00153(17) -0.00116(18) 0.01458(17)
P1 0.0428(17) 0.0521(19) 0.0287(17) 0.0032(13) 0.0089(13) 0.0296(16)
P2 0.0385(17) 0.0324(16) 0.0366(18) 0.0096(13) 0.0062(13) 0.0110(14)
F1 0.115(8) 0.062(6) 0.099(7) 0.034(5) 0.059(6) 0.058(6)
F2 0.109(8) 0.145(9) 0.056(6) -0.039(6) -0.031(5) 0.095(8)
F3 0.072(6) 0.094(7) 0.081(7) -0.019(5) 0.003(4) 0.065(5)
F4 0.074(6) 0.070(6) 0.089(7) 0.008(5) 0.045(5) 0.021(5)
F5 0.073(6) 0.091(6) 0.050(5) -0.012(5) -0.014(4) 0.043(5)
F6 0.070(5) 0.051(4) 0.060(5) 0.019(4) 0.024(4) 0.042(4)
F7 0.061(5) 0.115(8) 0.066(6) 0.040(5) 0.028(4) 0.047(5)
F8 0.062(6) 0.249(16) 0.105(9) 0.061(10) 0.003(6) 0.090(9)
F9 0.27(2) 0.053(7) 0.174(15) -0.037(8) 0.065(14) 0.025(10)
F10 0.107(8) 0.113(8) 0.059(6) 0.027(5) 0.051(6) 0.061(7)
F11 0.114(11) 0.35(3) 0.090(10) 0.088(12) 0.014(8) 0.123(15)
F12 0.27(2) 0.083(8) 0.161(13) 0.043(8) 0.116(13) 0.111(11)
O1 0.024(4) 0.018(4) 0.035(4) 0.005(3) -0.004(3) 0.007(3)
O2 0.019(3) 0.024(4) 0.036(4) 0.011(3) 0.009(3) 0.010(3)
O3 0.070(6) 0.020(4) 0.038(5) -0.001(3) -0.015(4) 0.021(4)
O4 0.059(5) 0.048(5) 0.030(4) 0.009(3) 0.016(4) 0.044(4)
O5 0.050(6) 0.079(7) 0.077(8) 0.000(6) -0.002(5) 0.046(6)
O6 0.097(8) 0.052(6) 0.035(6) -0.012(4) 0.013(5) -0.001(6)
N1 0.029(5) 0.021(4) 0.039(5) 0.003(4) -0.004(4) 0.017(4)
N2 0.053(6) 0.038(5) 0.014(5) 0.009(4) 0.003(4) 0.027(5)
N3 0.036(5) 0.028(5) 0.041(6) -0.012(4) -0.015(4) 0.020(4)
N4 0.050(6) 0.025(5) 0.017(5) 0.000(3) -0.008(4) 0.020(4)
N5 0.027(4) 0.022(4) 0.021(4) 0.001(3) 0.004(3) 0.011(4)
N6 0.028(4) 0.020(4) 0.016(4) 0.003(3) -0.002(3) 0.012(4)
N7 0.033(5) 0.027(5) 0.027(5) 0.006(4) 0.008(4) 0.018(4)
N8 0.027(5) 0.035(5) 0.014(4) 0.003(3) 0.001(3) 0.016(4)
C1 0.032(6) 0.028(5) 0.007(5) -0.003(4) -0.001(4) 0.017(5)
C2 0.024(5) 0.025(5) 0.027(6) 0.001(4) -0.003(4) 0.011(4)
C3 0.024(6) 0.041(7) 0.047(8) 0.010(5) -0.008(5) 0.014(5)
C4 0.059(8) 0.051(8) 0.034(7) -0.018(6) -0.021(6) 0.024(7)
C5 0.038(7) 0.034(6) 0.052(8) 0.000(5) -0.022(6) 0.018(5)
C6 0.029(5) 0.023(5) 0.018(5) 0.001(4) 0.002(4) 0.014(4)
C7 0.030(6) 0.029(6) 0.032(6) 0.003(5) 0.007(5) 0.014(5)
C8 0.039(8) 0.088(12) 0.085(12) 0.035(9) 0.004(7) 0.030(8)
C9 0.038(7) 0.044(7) 0.069(10) 0.021(6) 0.018(6) 0.022(6)
C10 0.076(11) 0.079(11) 0.063(11) -0.009(8) 0.043(9) 0.023(9)
C11 0.026(5) 0.029(6) 0.021(5) 0.000(4) 0.000(4) 0.011(4)
C12 0.030(6) 0.038(6) 0.018(5) -0.005(4) -0.006(4) 0.011(5)
C13 0.075(10) 0.086(11) 0.035(8) 0.007(7) -0.011(7) 0.048(9)
C14 0.109(14) 0.113(14) 0.034(8) -0.007(8) 0.004(8) 0.084(12)
C15 0.057(10) 0.075(11) 0.054(10) -0.003(8) -0.021(7) -0.013(8)
C16 0.031(6) 0.026(5) 0.022(6) 0.003(4) 0.001(4) 0.014(5)
C17 0.031(5) 0.026(5) 0.020(5) 0.004(4) 0.001(4) 0.015(4)
C18 0.052(8) 0.042(7) 0.035(7) -0.003(5) -0.003(6) 0.020(6)
C19 0.042(7) 0.055(8) 0.052(8) 0.004(6) 0.010(6) 0.030(6)
C20 0.069(9) 0.041(7) 0.042(8) 0.004(5) 0.001(6) 0.036(7)
C21 0.043(8) 0.074(11) 0.105(14) -0.031(10) -0.032(9) 0.030(8)
C22 0.036(6) 0.059(8) 0.028(7) -0.011(5) -0.005(5) 0.035(6)
C23 0.058(9) 0.074(10) 0.060(10) 0.004(8) 0.000(7) 0.041(8)

loop_
_atom_type_symbol
_atom_type_description
_atom_type_scat_dispersion_real
_atom_type_scat_dispersion_imag
_atom_type_scat_source
C C 0.0033 0.0016 'International Tables Vol C Tables 4.2.6.8 and 6.1.1.4'
H H 0.0000 0.0000 'International Tables Vol C Tables 4.2.6.8 and 6.1.1.4'
N N 0.0061 0.0033 'International Tables Vol C Tables 4.2.6.8 and 6.1.1.4'
O O 0.0106 0.0060 'International Tables Vol C Tables 4.2.6.8 and 6.1.1.4'
F F 0.0171 0.0103 'International Tables Vol C Tables 4.2.6.8 and 6.1.1.4'
P P 0.1023 0.0942 'International Tables Vol C Tables 4.2.6.8 and 6.1.1.4'
Pt Pt -1.7033 8.3905 'International Tables Vol C Tables 4.2.6.8 and 6.1.1.4'
Tl Tl -2.8358 9.6688 'International Tables Vol C Tables 4.2.6.8 and 6.1.1.4'

loop_
_geom_angle_atom_site_label_1
_geom_angle_atom_site_label_2
_geom_angle_atom_site_label_3
_geom_angle
_geom_angle_site_symmetry_1
_geom_angle_site_symmetry_3
N4 Pt1 N1 87.9(4) . .
N4 Pt1 N2 176.4(4) . .
N1 Pt1 N2 88.6(4) . .
N4 Pt1 N3 91.6(4) . .
N1 Pt1 N3 179.4(4) . .
N2 Pt1 N3 91.9(4) . .
N4 Pt1 Tl1 87.0(2) . .
N1 Pt1 Tl1 89.1(2) . .
N2 Pt1 Tl1 92.0(2) . .
N3 Pt1 Tl1 90.6(2) . .
N4 Pt1 Tl2 84.1(2) . 1_545
N1 Pt1 Tl2 95.6(2) . 1_545
N2 Pt1 Tl2 97.2(2) . 1_545
N3 Pt1 Tl2 84.7(2) . 1_545
Tl1 Pt1 Tl2 169.729(17) . 1_545
N6 Pt2 N5 88.4(3) . .
N6 Pt2 N8 176.9(3) . .
N5 Pt2 N8 88.7(3) . .
N6 Pt2 N7 90.4(3) . .
N5 Pt2 N7 177.8(3) . .
N8 Pt2 N7 92.5(3) . .
N6 Pt2 Tl1 88.6(2) . .
N5 Pt2 Tl1 86.7(2) . .
N8 Pt2 Tl1 90.1(2) . .
N7 Pt2 Tl1 95.1(2) . .
N6 Pt2 Tl2 86.3(2) . .
N5 Pt2 Tl2 87.2(2) . .
N8 Pt2 Tl2 94.6(2) . .
N7 Pt2 Tl2 90.9(2) . .
Tl1 Pt2 Tl2 172.161(17) . .
O2 Tl1 O1 88.8(2) . .
O2 Tl1 Pt2 69.77(14) . .
O1 Tl1 Pt2 84.94(15) . .
O2 Tl1 Pt1 83.62(15) . .
O1 Tl1 Pt1 68.90(14) . .
Pt2 Tl1 Pt1 143.081(17) . .
O3 Tl2 O4 82.2(3) . 1_565
O3 Tl2 Pt2 70.18(17) . .
O4 Tl2 Pt2 83.55(15) 1_565 .
O3 Tl2 Pt1 86.38(16) . 1_565
O4 Tl2 Pt1 70.33(16) 1_565 1_565
Pt2 Tl2 Pt1 147.127(17) . 1_565
F4 P1 F2 91.9(6) . .
F4 P1 F1 178.5(6) . .
F2 P1 F1 89.4(6) . .
F4 P1 F5 88.1(5) . .
F2 P1 F5 179.5(5) . .
F1 P1 F5 90.5(6) . .
F4 P1 F3 91.0(5) . .
F2 P1 F3 91.6(5) . .
F1 P1 F3 89.7(5) . .
F5 P1 F3 88.9(5) . .
F4 P1 F6 89.7(5) . .
F2 P1 F6 89.0(5) . .
F1 P1 F6 89.5(4) . .
F5 P1 F6 90.4(5) . .
F3 P1 F6 179.0(5) . .
F8 P2 F9 91.8(11) . .
F8 P2 F12 91.1(10) . .
F9 P2 F12 177.0(12) . .
F8 P2 F11 177.0(10) . .
F9 P2 F11 90.2(12) . .
F12 P2 F11 87.0(11) . .
F8 P2 F10 90.4(6) . .
F9 P2 F10 91.7(7) . .
F12 P2 F10 89.4(6) . .
F11 P2 F10 91.8(6) . .
F8 P2 F7 89.5(6) . .
F9 P2 F7 87.6(7) . .
F12 P2 F7 91.3(6) . .
F11 P2 F7 88.3(6) . .
F10 P2 F7 179.3(6) . .
C1 O1 Tl1 119.6(6) . .
C6 O2 Tl1 119.3(6) . .
C11 O3 Tl2 119.7(7) . .
C16 O4 Tl2 113.8(7) . 1_545
H6A O6 H6B 107.7 . .
C1 N1 Pt1 123.3(7) . .
C1 N1 H1 118.4 . .
Pt1 N1 H1 118.4 . .
Pt1 N2 H2A 109.5 . .
Pt1 N2 H2B 109.5 . .
H2A N2 H2B 109.5 . .
Pt1 N2 H2C 109.5 . .
H2A N2 H2C 109.5 . .
H2B N2 H2C 109.5 . .
Pt1 N3 H3A 109.5 . .
Pt1 N3 H3B 109.5 . .
H3A N3 H3B 109.5 . .
Pt1 N3 H3C 109.5 . .
H3A N3 H3C 109.5 . .
H3B N3 H3C 109.5 . .
C16 N4 Pt1 128.4(7) . .
C16 N4 H4 115.8 . .
Pt1 N4 H4 115.8 . .
C6 N5 Pt2 125.0(7) . .
C6 N5 H5 117.5 . .
Pt2 N5 H5 117.5 . .
C11 N6 Pt2 126.8(7) . .
C11 N6 H6 116.6 . .
Pt2 N6 H6 116.6 . .
Pt2 N7 H7A 109.5 . .
Pt2 N7 H7B 109.5 . .
H7A N7 H7B 109.5 . .
Pt2 N7 H7C 109.5 . .
H7A N7 H7C 109.5 . .
H7B N7 H7C 109.5 . .
Pt2 N8 H8A 109.5 . .
Pt2 N8 H8B 109.5 . .
H8A N8 H8B 109.5 . .
Pt2 N8 H8C 109.5 . .
H8A N8 H8C 109.5 . .
H8B N8 H8C 109.5 . .
O1 C1 N1 124.0(9) . .
O1 C1 C2 118.2(8) . .
N1 C1 C2 117.7(9) . .
C3 C2 C5 111.3(9) . .
C3 C2 C4 111.1(10) . .
C5 C2 C4 107.0(9) . .
C3 C2 C1 113.5(8) . .
C5 C2 C1 108.6(8) . .
C4 C2 C1 104.8(8) . .
C2 C3 H3D 109.5 . .
C2 C3 H3E 109.5 . .
H3D C3 H3E 109.5 . .
C2 C3 H3F 109.5 . .
H3D C3 H3F 109.5 . .
H3E C3 H3F 109.5 . .
C2 C4 H4A 109.5 . .
C2 C4 H4B 109.5 . .
H4A C4 H4B 109.5 . .
C2 C4 H4C 109.5 . .
H4A C4 H4C 109.5 . .
H4B C4 H4C 109.5 . .
C2 C5 H5A 109.5 . .
C2 C5 H5B 109.5 . .
H5A C5 H5B 109.5 . .
C2 C5 H5C 109.5 . .
H5A C5 H5C 109.5 . .
H5B C5 H5C 109.5 . .
O2 C6 N5 121.1(9) . .
O2 C6 C7 120.5(9) . .
N5 C6 C7 118.2(9) . .
C9 C7 C6 110.6(9) . .
C9 C7 C10 109.4(11) . .
C6 C7 C10 105.3(9) . .
C9 C7 C8 110.3(10) . .
C6 C7 C8 113.6(10) . .
C10 C7 C8 107.4(12) . .
C7 C8 H8D 109.5 . .
C7 C8 H8E 109.5 . .
H8D C8 H8E 109.5 . .
C7 C8 H8F 109.5 . .
H8D C8 H8F 109.5 . .
H8E C8 H8F 109.5 . .
C7 C9 H9A 109.5 . .
C7 C9 H9B 109.5 . .
H9A C9 H9B 109.5 . .
C7 C9 H9C 109.5 . .
H9A C9 H9C 109.5 . .
H9B C9 H9C 109.5 . .
C7 C10 H10A 109.5 . .
C7 C10 H10B 109.5 . .
H10A C10 H10B 109.5 . .
C7 C10 H10C 109.5 . .
H10A C10 H10C 109.5 . .
H10B C10 H10C 109.5 . .
O3 C11 N6 121.6(9) . .
O3 C11 C12 119.2(9) . .
N6 C11 C12 119.1(9) . .
C13 C12 C14 110.3(11) . .
C13 C12 C15 109.4(12) . .
C14 C12 C15 110.0(12) . .
C13 C12 C11 113.3(10) . .
C14 C12 C11 107.8(10) . .
C15 C12 C11 106.0(9) . .
C12 C13 H13A 109.5 . .
C12 C13 H13B 109.5 . .
H13A C13 H13B 109.5 . .
C12 C13 H13C 109.5 . .
H13A C13 H13C 109.5 . .
H13B C13 H13C 109.5 . .
C12 C14 H14A 109.5 . .
C12 C14 H14B 109.5 . .
H14A C14 H14B 109.5 . .
C12 C14 H14C 109.5 . .
H14A C14 H14C 109.5 . .
H14B C14 H14C 109.5 . .
C12 C15 H15A 109.5 . .
C12 C15 H15B 109.5 . .
H15A C15 H15B 109.5 . .
C12 C15 H15C 109.5 . .
H15A C15 H15C 109.5 . .
H15B C15 H15C 109.5 . .
O4 C16 N4 120.8(10) . .
O4 C16 C17 119.2(9) . .
N4 C16 C17 120.0(9) . .
C16 C17 C20 114.8(9) . .
C16 C17 C18 106.5(9) . .
C20 C17 C18 107.9(9) . .
C16 C17 C19 107.9(9) . .
C20 C17 C19 108.4(9) . .
C18 C17 C19 111.3(9) . .
C17 C18 H18A 109.5 . .
C17 C18 H18B 109.5 . .
H18A C18 H18B 109.5 . .
C17 C18 H18C 109.5 . .
H18A C18 H18C 109.5 . .
H18B C18 H18C 109.5 . .
C17 C19 H19A 109.5 . .
C17 C19 H19B 109.5 . .
H19A C19 H19B 109.5 . .
C17 C19 H19C 109.5 . .
H19A C19 H19C 109.5 . .
H19B C19 H19C 109.5 . .
C17 C20 H20A 109.5 . .
C17 C20 H20B 109.5 . .
H20A C20 H20B 109.5 . .
C17 C20 H20C 109.5 . .
H20A C20 H20C 109.5 . .
H20B C20 H20C 109.5 . .
C22 C21 H21A 109.5 . .
C22 C21 H21B 109.5 . .
H21A C21 H21B 109.5 . .
C22 C21 H21C 109.5 . .
H21A C21 H21C 109.5 . .
H21B C21 H21C 109.5 . .
O5 C22 C23 119.4(12) . .
O5 C22 C21 119.3(13) . .
C23 C22 C21 121.3(11) . .
C22 C23 H23A 109.5 . .
C22 C23 H23B 109.5 . .
H23A C23 H23B 109.5 . .
C22 C23 H23C 109.5 . .
H23A C23 H23C 109.5 . .
H23B C23 H23C 109.5 . .

loop_
_geom_bond_atom_site_label_1
_geom_bond_atom_site_label_2
_geom_bond_distance
_geom_bond_site_symmetry_2
Pt1 N4 2.010(9) .
Pt1 N1 2.012(8) .
Pt1 N2 2.064(9) .
Pt1 N3 2.072(8) .
Pt1 Tl1 2.9864(7) .
Pt1 Tl2 3.0244(7) 1_545
Pt2 N6 2.001(8) .
Pt2 N5 2.005(8) .
Pt2 N8 2.043(8) .
Pt2 N7 2.058(8) .
Pt2 Tl1 2.9610(7) .
Pt2 Tl2 3.0149(7) .
Tl1 O2 2.614(7) .
Tl1 O1 2.635(7) .
Tl2 O3 2.560(8) .
Tl2 O4 2.596(8) 1_565
Tl2 Pt1 3.0244(7) 1_565
P1 F4 1.544(9) .
P1 F2 1.568(9) .
P1 F1 1.580(9) .
P1 F5 1.588(9) .
P1 F3 1.592(8) .
P1 F6 1.595(7) .
P2 F8 1.499(9) .
P2 F9 1.507(12) .
P2 F12 1.531(12) .
P2 F11 1.545(13) .
P2 F10 1.566(8) .
P2 F7 1.572(9) .
O1 C1 1.240(12) .
O2 C6 1.250(11) .
O3 C11 1.236(12) .
O4 C16 1.252(12) .
O4 Tl2 2.596(8) 1_545
O5 C22 1.230(14) .
O6 H6A 0.8501 .
O6 H6B 0.8500 .
N1 C1 1.323(12) .
N1 H1 0.8800 .
N2 H2A 0.9100 .
N2 H2B 0.9100 .
N2 H2C 0.9100 .
N3 H3A 0.9100 .
N3 H3B 0.9100 .
N3 H3C 0.9100 .
N4 C16 1.327(13) .
N4 H4 0.8800 .
N5 C6 1.332(12) .
N5 H5 0.8800 .
N6 C11 1.332(13) .
N6 H6 0.8800 .
N7 H7A 0.9100 .
N7 H7B 0.9100 .
N7 H7C 0.9100 .
N8 H8A 0.9100 .
N8 H8B 0.9100 .
N8 H8C 0.9100 .
C1 C2 1.567(14) .
C2 C3 1.478(15) .
C2 C5 1.521(14) .
C2 C4 1.551(16) .
C3 H3D 0.9800 .
C3 H3E 0.9800 .
C3 H3F 0.9800 .
C4 H4A 0.9800 .
C4 H4B 0.9800 .
C4 H4C 0.9800 .
C5 H5A 0.9800 .
C5 H5B 0.9800 .
C5 H5C 0.9800 .
C6 C7 1.516(14) .
C7 C9 1.510(15) .
C7 C10 1.551(18) .
C7 C8 1.550(17) .
C8 H8D 0.9800 .
C8 H8E 0.9800 .
C8 H8F 0.9800 .
C9 H9A 0.9800 .
C9 H9B 0.9800 .
C9 H9C 0.9800 .
C10 H10A 0.9800 .
C10 H10B 0.9800 .
C10 H10C 0.9800 .
C11 C12 1.527(14) .
C12 C13 1.510(18) .
C12 C14 1.521(17) .
C12 C15 1.523(17) .
C13 H13A 0.9800 .
C13 H13B 0.9800 .
C13 H13C 0.9800 .
C14 H14A 0.9800 .
C14 H14B 0.9800 .
C14 H14C 0.9800 .
C15 H15A 0.9800 .
C15 H15B 0.9800 .
C15 H15C 0.9800 .
C16 C17 1.508(14) .
C17 C20 1.519(14) .
C17 C18 1.529(15) .
C17 C19 1.542(15) .
C18 H18A 0.9800 .
C18 H18B 0.9800 .
C18 H18C 0.9800 .
C19 H19A 0.9800 .
C19 H19B 0.9800 .
C19 H19C 0.9800 .
C20 H20A 0.9800 .
C20 H20B 0.9800 .
C20 H20C 0.9800 .
C21 C22 1.52(2) .
C21 H21A 0.9800 .
C21 H21B 0.9800 .
C21 H21C 0.9800 .
C22 C23 1.492(19) .
C23 H23A 0.9800 .
C23 H23B 0.9800 .
C23 H23C 0.9800 .

loop_
_geom_torsion_atom_site_label_1
_geom_torsion_atom_site_label_2
_geom_torsion_atom_site_label_3
_geom_torsion_atom_site_label_4
_geom_torsion
_geom_torsion_site_symmetry_1
_geom_torsion_site_symmetry_4
N6 Pt2 Tl1 O2 61.4(3) . .
N5 Pt2 Tl1 O2 -27.1(3) . .
N8 Pt2 Tl1 O2 -115.8(3) . .
N7 Pt2 Tl1 O2 151.7(3) . .
N6 Pt2 Tl1 O1 152.0(3) . .
N5 Pt2 Tl1 O1 63.5(3) . .
N8 Pt2 Tl1 O1 -25.2(3) . .
N7 Pt2 Tl1 O1 -117.7(3) . .
N6 Pt2 Tl1 Pt1 108.0(2) . .
N5 Pt2 Tl1 Pt1 19.5(2) . .
N8 Pt2 Tl1 Pt1 -69.2(2) . .
N7 Pt2 Tl1 Pt1 -161.7(2) . .
N4 Pt1 Tl1 O2 154.4(3) . .
N1 Pt1 Tl1 O2 66.5(3) . .
N2 Pt1 Tl1 O2 -22.1(3) . .
N3 Pt1 Tl1 O2 -114.0(3) . .
N4 Pt1 Tl1 O1 63.3(3) . .
N1 Pt1 Tl1 O1 -24.6(3) . .
N2 Pt1 Tl1 O1 -113.2(3) . .
N3 Pt1 Tl1 O1 154.9(3) . .
N4 Pt1 Tl1 Pt2 111.2(3) . .
N1 Pt1 Tl1 Pt2 23.2(3) . .
N2 Pt1 Tl1 Pt2 -65.3(3) . .
N3 Pt1 Tl1 Pt2 -157.3(3) . .
Tl2 Pt1 Tl1 Pt2 140.34(9) 1_545 .
N6 Pt2 Tl2 O3 23.3(3) . .
N5 Pt2 Tl2 O3 112.0(3) . .
N8 Pt2 Tl2 O3 -159.6(3) . .
N7 Pt2 Tl2 O3 -67.0(3) . .
N6 Pt2 Tl2 O4 107.4(3) . 1_565
N5 Pt2 Tl2 O4 -164.0(3) . 1_565
N8 Pt2 Tl2 O4 -75.5(3) . 1_565
N7 Pt2 Tl2 O4 17.0(3) . 1_565
N6 Pt2 Tl2 Pt1 70.4(2) . 1_565
N5 Pt2 Tl2 Pt1 159.0(2) . 1_565
N8 Pt2 Tl2 Pt1 -112.5(2) . 1_565
N7 Pt2 Tl2 Pt1 -20.0(3) . 1_565
O2 Tl1 O1 C1 -48.6(7) . .
Pt2 Tl1 O1 C1 -118.4(7) . .
Pt1 Tl1 O1 C1 35.0(7) . .
O1 Tl1 O2 C6 -49.1(7) . .
Pt2 Tl1 O2 C6 36.0(7) . .
Pt1 Tl1 O2 C6 -118.0(7) . .
O4 Tl2 O3 C11 -123.1(9) 1_565 .
Pt2 Tl2 O3 C11 -37.2(8) . .
Pt1 Tl2 O3 C11 166.3(8) 1_565 .
N4 Pt1 N1 C1 -56.2(8) . .
N2 Pt1 N1 C1 122.9(8) . .
Tl1 Pt1 N1 C1 30.8(8) . .
Tl2 Pt1 N1 C1 -140.0(8) 1_545 .
N3 Pt1 N4 C16 57.0(9) . .
Tl1 Pt1 N4 C16 147.5(9) . .
Tl2 Pt1 N4 C16 -27.5(9) 1_545 .
N6 Pt2 N5 C6 -50.8(8) . .
N8 Pt2 N5 C6 128.1(8) . .
Tl1 Pt2 N5 C6 37.9(8) . .
Tl2 Pt2 N5 C6 -137.2(8) . .
N5 Pt2 N6 C11 -113.6(8) . .
Tl1 Pt2 N6 C11 159.7(8) . .
Tl2 Pt2 N6 C11 -26.3(8) . .
Tl1 O1 C1 N1 -28.1(12) . .
Tl1 O1 C1 C2 155.6(6) . .
Pt1 N1 C1 O1 -8.2(14) . .
Pt1 N1 C1 C2 168.1(7) . .
O1 C1 C2 C3 -158.8(10) . .
N1 C1 C2 C3 24.7(13) . .
O1 C1 C2 C5 -34.4(12) . .
N1 C1 C2 C5 149.1(9) . .
O1 C1 C2 C4 79.7(11) . .
N1 C1 C2 C4 -96.8(10) . .
Tl1 O2 C6 N5 -24.3(12) . .
Tl1 O2 C6 C7 160.4(7) . .
Pt2 N5 C6 O2 -16.4(14) . .
Pt2 N5 C6 C7 159.0(7) . .
O2 C6 C7 C9 -30.5(14) . .
N5 C6 C7 C9 154.1(10) . .
O2 C6 C7 C10 87.6(13) . .
N5 C6 C7 C10 -87.8(13) . .
O2 C6 C7 C8 -155.2(11) . .
N5 C6 C7 C8 29.5(15) . .
Tl2 O3 C11 N6 34.0(13) . .
Tl2 O3 C11 C12 -142.8(7) . .
Pt2 N6 C11 O3 1.6(15) . .
Pt2 N6 C11 C12 178.5(7) . .
O3 C11 C12 C13 -176.7(11) . .
N6 C11 C12 C13 6.4(14) . .
O3 C11 C12 C14 60.9(14) . .
N6 C11 C12 C14 -116.0(12) . .
O3 C11 C12 C15 -56.8(15) . .
N6 C11 C12 C15 126.3(12) . .
Tl2 O4 C16 N4 44.2(12) 1_545 .
Tl2 O4 C16 C17 -133.2(8) 1_545 .
Pt1 N4 C16 O4 -5.2(15) . .
Pt1 N4 C16 C17 172.1(7) . .
O4 C16 C17 C20 -176.5(10) . .
N4 C16 C17 C20 6.1(14) . .
O4 C16 C17 C18 64.1(13) . .
N4 C16 C17 C18 -113.3(11) . .
O4 C16 C17 C19 -55.5(13) . .
N4 C16 C17 C19 127.1(10) . .
